data_4132826
loop_
_publ_author_name
'Zhang, Yuanyuan'
'Zhang, Xuan'
'Lyu, Jiafei'
'Otake, Ken-Ichi'
'Wang, Xingjie'
'Redfern, Louis R.'
'Malliakas, Christos D.'
'Li, Zhanyong'
'Islamoglu, Timur'
'Wang, Bo'
'Farha, Omar K.'

_publ_section_title
;
 A Flexible Metal-Organic Framework with 4-Connected Zr<sub>6</sub> Nodes.
;
_journal_issue 36
_journal_name_full 'Journal of the American Chemical Society'
_journal_page_first 11179
_journal_page_last 11183
_journal_paper_doi 10.1021/jacs.8b06789
_journal_volume 140
_journal_year 2018
_chemical_formula_moiety '0.13(C104 H40 O128 Zr24)'
_chemical_formula_sum 'C13 H5 O16 Zr3'
_chemical_formula_weight 690.83
_space_group_crystal_system orthorhombic
_space_group_IT_number 74
_space_group_name_Hall '-I 2b 2'
_space_group_name_H-M_alt 'I m m a'
_atom_sites_solution_hydrogens geom
_atom_sites_solution_primary dual
_audit_creation_date 2018-05-29
_audit_creation_method
;
Olex2 1.2
(compiled 2018.05.18 svn.r3508 for OlexSys, GUI svn.r5497)
;
_cell_angle_alpha 90
_cell_angle_beta 90
_cell_angle_gamma 90
_cell_formula_units_Z 8
_cell_length_a 25.347(2)
_cell_length_b 28.534(4)
_cell_length_c 13.8822(15)
_cell_measurement_reflns_used 1984
_cell_measurement_temperature 250
_cell_measurement_theta_max 22.72
_cell_measurement_theta_min 2.15
_cell_volume 10040.3(19)
_computing_cell_refinement 'SAINT V8.38A (?, 2016)'
_computing_data_reduction 'SAINT V8.38A (?, 2016)'
_computing_molecular_graphics 'Olex2 (Dolomanov et al., 2009)'
_computing_publication_material 'Olex2 (Dolomanov et al., 2009)'
_computing_structure_refinement 'ShelXL (Sheldrick, 2015)'
_computing_structure_solution 'ShelXT (Sheldrick, 2015)'
_diffrn_ambient_temperature 249.98
_diffrn_detector 'Bruker APEX2 area detector'
_diffrn_detector_area_resol_mean 7.9
_diffrn_detector_type 'CCD area detector'
_diffrn_measured_fraction_theta_full 0.841
_diffrn_measured_fraction_theta_max 0.923
_diffrn_measurement_device 'three-circle diffractometer'
_diffrn_measurement_device_type 'Bruker SMART APEX2 area detector'
_diffrn_measurement_method '\w and \f scans'
_diffrn_radiation_monochromator 'mirror optics'
_diffrn_radiation_probe x-ray
_diffrn_radiation_type MoK\a
_diffrn_radiation_wavelength 0.71073
_diffrn_reflns_av_R_equivalents 0.1200
_diffrn_reflns_av_unetI/netI 0.1121
_diffrn_reflns_Laue_measured_fraction_full 0.841
_diffrn_reflns_Laue_measured_fraction_max 0.923
_diffrn_reflns_limit_h_max 29
_diffrn_reflns_limit_h_min -29
_diffrn_reflns_limit_k_max 16
_diffrn_reflns_limit_k_min -32
_diffrn_reflns_limit_l_max 15
_diffrn_reflns_limit_l_min -16
_diffrn_reflns_number 18396
_diffrn_reflns_point_group_measured_fraction_full 0.841
_diffrn_reflns_point_group_measured_fraction_max 0.923
_diffrn_reflns_theta_full 25.242
_diffrn_reflns_theta_max 24.401
_diffrn_reflns_theta_min 1.607
_diffrn_source 'microfocus sealed X-ray tube'
_diffrn_source_type 'Incoatec I\ms'
_diffrn_standards_number 0
_exptl_absorpt_coefficient_mu 0.644
_exptl_absorpt_correction_T_max 0.7451
_exptl_absorpt_correction_T_min 0.4990
_exptl_absorpt_correction_type multi-scan
_exptl_absorpt_process_details
'SADABS-2016/2 (Bruker,2016/2) was used for absorption correction. wR2(int) was 0.1028 before and 0.0664 after correction. The Ratio of minimum to maximum transmission is 0.6697. The \l/2 correction factor is Not present.'
_exptl_crystal_colour colourless
_exptl_crystal_colour_primary colourless
_exptl_crystal_density_diffrn 0.914
_exptl_crystal_description block
_exptl_crystal_F_000 2648
_exptl_crystal_size_max 0.05
_exptl_crystal_size_mid 0.04
_exptl_crystal_size_min 0.03
_refine_diff_density_max 2.075
_refine_diff_density_min -1.223
_refine_diff_density_rms 0.164
_refine_ls_extinction_method none
_refine_ls_goodness_of_fit_ref 1.177
_refine_ls_hydrogen_treatment constr
_refine_ls_matrix_type full
_refine_ls_number_parameters 154
_refine_ls_number_reflns 4010
_refine_ls_number_restraints 0
_refine_ls_restrained_S_all 1.177
_refine_ls_R_factor_all 0.2331
_refine_ls_R_factor_gt 0.1297
_refine_ls_shift/su_max 0.000
_refine_ls_shift/su_mean 0.000
_refine_ls_structure_factor_coef Fsqd
_refine_ls_weighting_details 'w=1/[\s^2^(Fo^2^)+(0.2000P)^2^] where P=(Fo^2^+2Fc^2^)/3'
_refine_ls_weighting_scheme calc
_refine_ls_wR_factor_gt 0.3353
_refine_ls_wR_factor_ref 0.4277
_reflns_Friedel_coverage 0.000
_reflns_number_gt 1435
_reflns_number_total 4010
_reflns_threshold_expression 'I > 2\s(I)'
_cod_data_source_file ja8b06789_si_005.cif
_cod_data_source_block xz21ayz_0ma_a
_cod_database_code 4132826
_shelxl_version_number 2014/6
_shelx_space_group_comment
;
The symmetry employed for this shelxl refinement is uniquely defined
by the following loop, which should always be used as a source of
symmetry information in preference to the above space-group names.
They are only intended as comments.
;
_shelx_estimated_absorpt_t_max 0.981
_shelx_estimated_absorpt_t_min 0.969
_olex2_refinement_description
;
1. Fixed Uiso
 At 1.2 times of:
  All C(H) groups
2.a Aromatic/amide H refined with riding coordinates:
 C4(H4), C5(H5), C8(H8)
;
_olex2_submission_special_instructions 'No special instructions were received'

loop_
_space_group_symop_operation_xyz
'x, y, z'
'-x, -y+1/2, z'
'-x, y+1/2, -z'
'x, -y, -z'
'x+1/2, y+1/2, z+1/2'
'-x+1/2, -y+1, z+1/2'
'-x+1/2, y+1, -z+1/2'
'x+1/2, -y+1/2, -z+1/2'
'-x, -y, -z'
'x, y-1/2, -z'
'x, -y-1/2, z'
'-x, y, z'
'-x+1/2, -y+1/2, -z+1/2'
'x+1/2, y, -z+1/2'
'x+1/2, -y, z+1/2'
'-x+1/2, y+1/2, z+1/2'

loop_
_atom_site_label
_atom_site_type_symbol
_atom_site_fract_x
_atom_site_fract_y
_atom_site_fract_z
_atom_site_U_iso_or_equiv
_atom_site_adp_type
_atom_site_occupancy
_atom_site_site_symmetry_order
_atom_site_calc_flag
_atom_site_refinement_flags_posn
_atom_site_refinement_flags_adp
_atom_site_refinement_flags_occupancy
Zr1 Zr 0.66119(6) 0.7500 0.8198(2) 0.0961(12) Uani 1 2 d S T P
Zr2 Zr 0.72193(5) 0.68838(8) 0.6340(2) 0.1225(12) Uani 1 1 d . . .
O9 O 0.5990(3) 0.7017(4) 0.7569(11) 0.099(5) Uani 1 1 d . . .
O3 O 0.7339(6) 0.7500 0.9022(19) 0.151(9) Uani 1 2 d S T P
O5 O 0.6797(7) 0.7500 0.6628(15) 0.126(8) Uani 1 2 d S T P
O4 O 0.7074(4) 0.6916(5) 0.7773(15) 0.150(7) Uani 1 1 d . . .
O6 O 0.7224(5) 0.6097(7) 0.6519(16) 0.198(9) Uani 1 1 d . . .
O8 O 0.6390(4) 0.6658(6) 0.6400(15) 0.185(9) Uani 1 1 d . . .
C2 C 0.5982(6) 0.6766(7) 0.684(2) 0.130(10) Uani 1 1 d . . .
O1 O 0.6398(5) 0.7989(6) 0.9280(15) 0.151(7) Uani 1 1 d . . .
O2 O 0.7171(6) 0.8388(9) 0.9718(14) 0.206(10) Uani 1 1 d . . .
C4 C 0.5000 0.6757(9) 0.7058(19) 0.094(10) Uani 1 2 d S T P
H4 H 0.5000 0.7016 0.7476 0.113 Uiso 1 2 calc RS T P
C5 C 0.5472(7) 0.6111(10) 0.625(2) 0.194(15) Uani 1 1 d . . .
H5 H 0.5791 0.5964 0.6082 0.233 Uiso 1 1 calc R . .
C3 C 0.5478(5) 0.6539(14) 0.671(3) 0.26(2) Uani 1 1 d . . .
O7 O 0.6882(5) 0.7017(9) 0.4867(17) 0.263(14) Uani 1 1 d . . .
C6 C 0.5000 0.5897(17) 0.603(5) 0.27(3) Uani 1 2 d S T P
C7 C 0.5000 0.5449(12) 0.560(4) 0.174(18) Uani 1 2 d S T P
C1 C 0.6650(9) 0.8257(16) 0.9836(19) 0.22(2) Uani 1 1 d . . .
C8 C 0.4615(7) 0.5273(15) 0.495(6) 0.50(5) Uani 1 1 d . . .
H8 H 0.4402 0.5451 0.4529 0.600 Uiso 1 1 calc R . .

loop_
_atom_site_aniso_label
_atom_site_aniso_U_11
_atom_site_aniso_U_22
_atom_site_aniso_U_33
_atom_site_aniso_U_23
_atom_site_aniso_U_13
_atom_site_aniso_U_12
Zr1 0.0221(9) 0.077(2) 0.189(3) 0.000 0.0045(12) 0.000
Zr2 0.0292(8) 0.110(2) 0.228(3) -0.0547(18) 0.0032(10) -0.0025(8)
O9 0.026(4) 0.074(10) 0.196(14) 0.013(10) 0.016(6) -0.010(5)
O3 0.055(9) 0.108(19) 0.29(3) 0.000 -0.006(13) 0.000
O5 0.069(10) 0.092(17) 0.22(2) 0.000 0.025(11) 0.000
O4 0.059(7) 0.075(12) 0.32(2) 0.013(13) -0.024(11) 0.025(6)
O6 0.071(9) 0.131(18) 0.39(3) -0.056(17) 0.034(11) 0.013(10)
O8 0.026(5) 0.128(14) 0.40(3) -0.049(15) 0.028(9) 0.008(7)
C2 0.047(10) 0.065(15) 0.28(3) -0.121(17) -0.020(13) 0.001(8)
O1 0.075(8) 0.150(16) 0.229(19) -0.035(14) -0.012(11) 0.014(9)
O2 0.106(12) 0.28(3) 0.23(2) -0.129(19) 0.032(12) -0.019(15)
C4 0.041(10) 0.10(2) 0.14(2) -0.099(19) 0.000 0.000
C5 0.048(10) 0.15(3) 0.38(4) -0.15(3) 0.011(16) -0.003(12)
C3 0.010(7) 0.31(4) 0.46(5) -0.25(4) -0.015(14) 0.022(13)
O7 0.065(8) 0.42(4) 0.31(3) -0.12(2) -0.009(13) -0.016(14)
C6 0.032(12) 0.20(5) 0.59(9) -0.27(6) 0.000 0.000
C7 0.048(13) 0.08(3) 0.40(6) -0.03(3) 0.000 0.000
C1 0.082(15) 0.45(6) 0.13(2) -0.17(3) 0.000(15) 0.05(2)
C8 0.047(10) 0.25(6) 1.21(14) -0.39(9) -0.01(3) 0.004(17)

loop_
_atom_type_symbol
_atom_type_description
_atom_type_scat_dispersion_real
_atom_type_scat_dispersion_imag
_atom_type_scat_source
C C 0.0033 0.0016 'International Tables Vol C Tables 4.2.6.8 and 6.1.1.4'
H H 0.0000 0.0000 'International Tables Vol C Tables 4.2.6.8 and 6.1.1.4'
O O 0.0106 0.0060 'International Tables Vol C Tables 4.2.6.8 and 6.1.1.4'
Zr Zr -2.9673 0.5597 'International Tables Vol C Tables 4.2.6.8 and 6.1.1.4'

loop_
_geom_angle_atom_site_label_1
_geom_angle_atom_site_label_2
_geom_angle_atom_site_label_3
_geom_angle
_geom_angle_site_symmetry_1
_geom_angle_site_symmetry_3
Zr2 Zr1 Zr2 60.24(8) 13_666 7_646
Zr2 Zr1 Zr2 60.68(10) . 11_575
Zr2 Zr1 Zr2 60.54(9) 11_575 13_666
Zr2 Zr1 Zr2 90.87(7) . 13_666
Zr2 Zr1 Zr2 60.54(9) . 7_646
Zr2 Zr1 Zr2 90.87(7) 11_575 7_646
O9 Zr1 Zr2 109.2(4) . 11_575
O9 Zr1 Zr2 73.5(3) 11_575 11_575
O9 Zr1 Zr2 110.7(3) . 7_646
O9 Zr1 Zr2 73.5(3) . .
O9 Zr1 Zr2 110.7(3) 11_575 13_666
O9 Zr1 Zr2 109.2(4) 11_575 .
O9 Zr1 Zr2 164.3(3) 11_575 7_646
O9 Zr1 Zr2 164.3(3) . 13_666
O9 Zr1 O9 74.8(6) 11_575 .
O3 Zr1 Zr2 90.9(6) . .
O3 Zr1 Zr2 35.4(3) . 13_666
O3 Zr1 Zr2 35.4(3) . 7_646
O3 Zr1 Zr2 90.9(6) . 11_575
O3 Zr1 O9 142.5(3) . 11_575
O3 Zr1 O9 142.5(3) . .
O3 Zr1 O5 109.7(8) . .
O5 Zr1 Zr2 35.2(2) . .
O5 Zr1 Zr2 90.0(4) . 13_666
O5 Zr1 Zr2 35.2(2) . 11_575
O5 Zr1 Zr2 90.0(4) . 7_646
O5 Zr1 O9 76.7(5) . 11_575
O5 Zr1 O9 76.7(5) . .
O4 Zr1 Zr2 32.0(5) 11_575 11_575
O4 Zr1 Zr2 32.0(5) . .
O4 Zr1 Zr2 86.9(5) . 11_575
O4 Zr1 Zr2 35.9(5) . 7_646
O4 Zr1 Zr2 86.9(5) 11_575 .
O4 Zr1 Zr2 88.8(4) 11_575 7_646
O4 Zr1 Zr2 88.8(4) . 13_666
O4 Zr1 Zr2 35.9(5) 11_575 13_666
O4 Zr1 O9 138.9(6) . 11_575
O4 Zr1 O9 78.4(5) 11_575 11_575
O4 Zr1 O9 138.9(6) 11_575 .
O4 Zr1 O9 78.4(5) . .
O4 Zr1 O3 71.2(6) . .
O4 Zr1 O3 71.2(6) 11_575 .
O4 Zr1 O5 67.1(6) . .
O4 Zr1 O5 67.1(6) 11_575 .
O4 Zr1 O4 103.6(8) . 11_575
O4 Zr1 O1 79.7(7) 11_575 .
O4 Zr1 O1 148.8(7) . .
O4 Zr1 O1 148.8(7) 11_575 11_575
O4 Zr1 O1 79.7(7) . 11_575
O1 Zr1 Zr2 107.8(5) . 11_575
O1 Zr1 Zr2 166.0(4) . .
O1 Zr1 Zr2 166.0(4) 11_575 11_575
O1 Zr1 Zr2 75.9(4) . 13_666
O1 Zr1 Zr2 114.7(4) 11_575 13_666
O1 Zr1 Zr2 107.8(5) 11_575 .
O1 Zr1 Zr2 75.9(4) 11_575 7_646
O1 Zr1 Zr2 114.7(4) . 7_646
O1 Zr1 O9 72.3(6) 11_575 .
O1 Zr1 O9 72.3(6) . 11_575
O1 Zr1 O9 119.6(5) 11_575 11_575
O1 Zr1 O9 119.6(5) . .
O1 Zr1 O3 81.0(6) . .
O1 Zr1 O3 81.0(6) 11_575 .
O1 Zr1 O5 138.3(5) 11_575 .
O1 Zr1 O5 138.3(5) . .
O1 Zr1 O1 82.3(11) 11_575 .
Zr1 Zr2 Zr1 89.13(7) . 13_666
Zr1 Zr2 Zr2 59.66(5) . 11_575
Zr1 Zr2 Zr2 59.41(6) 13_666 7_646
Zr1 Zr2 Zr2 60.06(8) . 7_646
Zr1 Zr2 Zr2 59.88(4) 13_666 11_575
Zr2 Zr2 Zr2 90.0 11_575 7_646
O3 Zr2 Zr1 89.5(6) 13_666 .
O3 Zr2 Zr1 35.9(5) 13_666 13_666
O3 Zr2 Zr2 34.9(4) 13_666 11_575
O3 Zr2 Zr2 90.2(7) 13_666 7_646
O3 Zr2 O4 70.6(7) 13_666 7_646
O3 Zr2 O6 146.9(5) 13_666 .
O3 Zr2 O8 138.4(6) 13_666 .
O3 Zr2 O2 76.9(7) 13_666 13_666
O3 Zr2 O7 81.2(9) 13_666 .
O5 Zr2 Zr1 37.8(6) . .
O5 Zr2 Zr1 88.6(4) . 13_666
O5 Zr2 Zr2 91.8(6) . 7_646
O5 Zr2 Zr2 33.0(4) . 11_575
O5 Zr2 O3 67.9(6) . 13_666
O5 Zr2 O4 106.1(7) . 7_646
O5 Zr2 O6 144.7(5) . .
O5 Zr2 O8 75.6(6) . .
O5 Zr2 O2 139.3(9) . 13_666
O5 Zr2 O7 80.6(8) . .
O4 Zr2 Zr1 33.7(3) . .
O4 Zr2 Zr1 87.2(4) . 13_666
O4 Zr2 Zr1 85.6(5) 7_646 .
O4 Zr2 Zr1 34.8(4) 7_646 13_666
O4 Zr2 Zr2 34.4(3) . 7_646
O4 Zr2 Zr2 31.8(5) 7_646 7_646
O4 Zr2 Zr2 87.4(4) . 11_575
O4 Zr2 Zr2 87.6(4) 7_646 11_575
O4 Zr2 O3 106.7(8) . 13_666
O4 Zr2 O5 71.4(6) . .
O4 Zr2 O4 65.9(6) . 7_646
O4 Zr2 O6 88.6(6) 7_646 .
O4 Zr2 O6 86.5(7) . .
O4 Zr2 O8 78.6(6) . .
O4 Zr2 O8 141.0(8) 7_646 .
O4 Zr2 O2 79.6(7) 7_646 13_666
O4 Zr2 O2 140.9(7) . 13_666
O4 Zr2 O7 145.1(7) 7_646 .
O4 Zr2 O7 144.7(5) . .
O6 Zr2 Zr1 118.3(4) . 13_666
O6 Zr2 Zr1 115.0(5) . .
O6 Zr2 Zr2 84.1(5) . 7_646
O6 Zr2 Zr2 173.7(6) . 11_575
O6 Zr2 O2 74.2(8) . 13_666
O8 Zr2 Zr1 72.4(5) . .
O8 Zr2 Zr1 161.4(5) . 13_666
O8 Zr2 Zr2 107.0(5) . 11_575
O8 Zr2 Zr2 110.6(6) . 7_646
O8 Zr2 O6 73.2(6) . .
O8 Zr2 O2 125.1(7) . 13_666
O8 Zr2 O7 73.8(7) . .
O2 Zr2 Zr1 73.4(5) 13_666 13_666
O2 Zr2 Zr1 162.5(5) 13_666 .
O2 Zr2 Zr2 110.0(7) 13_666 11_575
O2 Zr2 Zr2 108.5(5) 13_666 7_646
O7 Zr2 Zr1 114.8(5) . .
O7 Zr2 Zr1 113.7(5) . 13_666
O7 Zr2 Zr2 80.2(6) . 11_575
O7 Zr2 Zr2 170.2(6) . 7_646
O7 Zr2 O6 105.7(8) . .
O7 Zr2 O2 74.2(7) . 13_666
C2 O9 Zr1 132.5(11) . .
Zr2 O3 Zr1 108.7(8) 13_666 .
Zr2 O3 Zr1 108.7(8) 7_646 .
Zr2 O3 Zr2 110.2(8) 13_666 7_646
Zr2 O5 Zr1 107.1(7) . .
Zr2 O5 Zr1 107.1(7) 11_575 .
Zr2 O5 Zr2 114.0(8) . 11_575
Zr1 O4 Zr2 109.3(8) . 7_646
Zr2 O4 Zr1 114.2(7) . .
Zr2 O4 Zr2 113.8(6) . 7_646
C2 O8 Zr2 138.1(15) . .
O9 C2 C3 112(2) . .
O8 C2 O9 122.0(16) . .
O8 C2 C3 124(2) . .
C1 O1 Zr1 134.6(13) . .
C1 O2 Zr2 129.4(16) . 13_666
C3 C4 H4 123.2 12_655 .
C3 C4 H4 123.2 . .
C3 C4 C3 114(3) 12_655 .
C3 C5 H5 119.9 . .
C6 C5 H5 119.9 . .
C6 C5 C3 120(2) . .
C2 C3 C4 120(2) . .
C5 C3 C2 117.8(17) . .
C5 C3 C4 122(2) . .
C5 C6 C5 121(3) 12_655 .
C5 C6 C7 119.7(17) . .
C5 C6 C7 119.7(17) 12_655 .
C6 C7 C8 126(3) . .
C6 C7 C8 126(3) . 12_655
C8 C7 C8 87(5) . 12_655
O1 C1 O2 125.2(19) . .
C7 C8 C8 107(7) . 4_566
C7 C8 H8 126.6 . .
C8 C8 H8 126.6 4_566 .

loop_
_geom_bond_atom_site_label_1
_geom_bond_atom_site_label_2
_geom_bond_distance
_geom_bond_site_symmetry_2
Zr1 Zr2 3.481(3) .
Zr1 Zr2 3.481(3) 11_575
Zr1 Zr2 3.504(2) 13_666
Zr1 Zr2 3.504(2) 7_646
Zr1 O9 2.269(12) .
Zr1 O9 2.269(12) 11_575
Zr1 O3 2.168(19) .
Zr1 O5 2.23(2) .
Zr1 O4 2.120(13) 11_575
Zr1 O4 2.120(13) .
Zr1 O1 2.121(19) 11_575
Zr1 O1 2.121(19) .
Zr2 Zr1 3.504(2) 13_666
Zr2 Zr2 3.521(6) 7_646
Zr2 Zr2 3.517(5) 11_575
Zr2 O3 2.144(10) 13_666
Zr2 O5 2.096(9) .
Zr2 O4 2.03(2) .
Zr2 O4 2.176(14) 7_646
Zr2 O6 2.258(19) .
Zr2 O8 2.201(11) .
Zr2 O2 2.268(16) 13_666
Zr2 O7 2.25(2) .
O9 C2 1.24(2) .
O3 Zr2 2.144(10) 13_666
O3 Zr2 2.144(10) 7_646
O5 Zr2 2.096(9) 11_575
O4 Zr2 2.176(14) 7_646
O8 C2 1.24(2) .
C2 C3 1.45(3) .
O1 C1 1.26(3) .
O2 Zr2 2.268(16) 13_666
O2 C1 1.38(3) .
C4 H4 0.9400 .
C4 C3 1.45(2) .
C4 C3 1.45(2) 12_655
C5 H5 0.9400 .
C5 C3 1.38(3) .
C5 C6 1.38(3) .
C6 C5 1.38(3) 12_655
C6 C7 1.41(4) .
C7 C8 1.42(6) 12_655
C7 C8 1.42(6) .
C8 C8 1.57(9) 4_566
C8 H8 0.9400 .

loop_
_smtbx_masks_void_nr
_smtbx_masks_void_average_x
_smtbx_masks_void_average_y
_smtbx_masks_void_average_z
_smtbx_masks_void_volume
_smtbx_masks_void_count_electrons
1 -0.956 -0.311 -0.897 6907.0 742.5
